data_7027001
loop_
_publ_author_name
'da Silva, M. F\'atima C. Guedes'
'Ferreira, Cristina M. P.'
'da Silva, Jo\~ao J. R. Fra\'usto'
'Pombeiro, Armando J. L.'

_publ_section_title
;
 Electron-transfer chain catalysis for the cis-to-trans isomeric
 conversion of cis-[ReCl(CO)(Ph2PCH2CH2PPh2)2]
;
_journal_issue 24
_journal_name_full 'Journal of the Chemical Society, Dalton Transactions'
_journal_page_first 4139
_journal_paper_doi 10.1039/a805343j
_journal_year 1998
_chemical_formula_sum 'C55 H53 Cl O1.5 P4 Re'
_chemical_formula_weight 1083.50
_chemical_name_systematic
; 
 ? 
;
_space_group_IT_number 15
_symmetry_cell_setting monoclinic
_symmetry_space_group_name_Hall '-C 2yc'
_symmetry_space_group_name_H-M 'C 1 2/c 1'
_atom_sites_solution_hydrogens difmap
_atom_sites_solution_primary direct
_atom_sites_solution_secondary difmap
_audit_creation_method SHELXL
_cell_angle_alpha 90.00
_cell_angle_beta 100.20(2)
_cell_angle_gamma 90.00
_cell_formula_units_Z 8
_cell_length_a 49.112(10)
_cell_length_b 11.068(2)
_cell_length_c 17.965(4)
_cell_measurement_reflns_used 15
_cell_measurement_temperature 293(2)
_cell_measurement_theta_max 15
_cell_measurement_theta_min 10
_cell_volume 9611(3)
_computing_structure_refinement 'SHELXL-93 (Sheldrick, 1993)'
_computing_structure_solution 'SHELXS-86 (Sheldrick, 1990)'
_diffrn_ambient_temperature 293(2)
_diffrn_measurement_device 'Syntex P-1'
_diffrn_measurement_method theta/2theta
_diffrn_radiation_monochromator beta-filter
_diffrn_radiation_source 'fine-focus sealed tube'
_diffrn_radiation_type MoK\a
_diffrn_radiation_wavelength 0.71073
_diffrn_reflns_av_R_equivalents 0.0137
_diffrn_reflns_av_sigmaI/netI 0.0230
_diffrn_reflns_limit_h_max 52
_diffrn_reflns_limit_h_min -52
_diffrn_reflns_limit_k_max 11
_diffrn_reflns_limit_k_min 0
_diffrn_reflns_limit_l_max 0
_diffrn_reflns_limit_l_min -19
_diffrn_reflns_number 4576
_diffrn_reflns_theta_max 22.55
_diffrn_reflns_theta_min 1.89
_diffrn_standards_decay_% 1
_diffrn_standards_interval_count 100
_diffrn_standards_number 3
_exptl_absorpt_coefficient_mu 2.758
_exptl_absorpt_correction_T_max .873
_exptl_absorpt_correction_T_min .424
_exptl_absorpt_correction_type Numeric
_exptl_crystal_colour yellow-brownish
_exptl_crystal_density_diffrn 1.498
_exptl_crystal_description 'trigonal plate'
_exptl_crystal_F_000 4376
_exptl_crystal_size_max 0.50
_exptl_crystal_size_mid 0.50
_exptl_crystal_size_min 0.05
_refine_diff_density_max 0.778
_refine_diff_density_min -0.547
_refine_diff_density_rms 0.067
_refine_ls_extinction_coef 0.000026(12)
_refine_ls_extinction_expression Fc^*^=kFc[1+0.001xFc^2^\l^3^/sin(2\q)]^-1/4^
_refine_ls_extinction_method SHELXL
_refine_ls_goodness_of_fit_all 1.034
_refine_ls_goodness_of_fit_obs 1.034
_refine_ls_hydrogen_treatment refined
_refine_ls_matrix_type fullcycle
_refine_ls_number_parameters 744
_refine_ls_number_reflns 4321
_refine_ls_number_restraints 0
_refine_ls_restrained_S_all 1.034
_refine_ls_restrained_S_obs 1.034
_refine_ls_R_factor_all 0.0208
_refine_ls_R_factor_obs 0.0208
_refine_ls_shift/esd_max -0.700
_refine_ls_shift/esd_mean 0.117
_refine_ls_structure_factor_coef Fsqd
_refine_ls_weighting_details 'w=1/[\s^2^(Fo^2^)+(0.0361P)^2^+17.3289P] where P=(Fo^2^+2Fc^2^)/3'
_refine_ls_weighting_scheme calc
_refine_ls_wR_factor_all 0.0530
_refine_ls_wR_factor_obs 0.0530
_reflns_number_observed 4321
_reflns_number_total 4321
_reflns_observed_criterion >2sigma(I)
_cod_data_source_file 805343Jsup1.cif
_cod_data_source_block pmb06
_cod_depositor_comments
;
The following automatic conversions were performed:

'_symmetry_cell_setting' value 'Monoclinic' changed to 'monoclinic'
according to /home/saulius/struct/CIF-dictionaries/cif_core.dic
dictionary named 'cif_core.dic' version 2.4.2 from 2011-04-26.

Automatic conversion script
Id: cif_fix_values 1891 2012-01-12 08:04:46Z andrius 

The following automatic conversions were performed:

'_refine_ls_weighting_scheme' value 'calc
w=1/[\s^2^(Fo^2^)+(0.0361P)^2^+17.3289P] where P=(Fo^2^+2Fc^2^)/3'
was changed to 'calc'. New tag '_refine_ls_weighting_details' was
created. The value of the new tag was set to
'w=1/[\s^2^(Fo^2^)+(0.0361P)^2^+17.3289P] where P=(Fo^2^+2Fc^2^)/3'.

Automatic conversion script
Id: cif_fix_values 3143 2015-03-26 13:38:13Z robertas 
;
_cod_original_cell_volume 9610.9(34)
_cod_original_sg_symbol_H-M 'C 2/c'
_cod_original_formula_sum 'C55 H53 Cl O1.50 P4 Re'
_cod_database_code 7027001

loop_
_symmetry_equiv_pos_as_xyz
'x, y, z'
'-x, y, -z+1/2'
'x+1/2, y+1/2, z'
'-x+1/2, y+1/2, -z+1/2'
'-x, -y, -z'
'x, -y, z-1/2'
'-x+1/2, -y+1/2, -z'
'x+1/2, -y+1/2, z-1/2'

loop_
_atom_site_aniso_label
_atom_site_aniso_U_11
_atom_site_aniso_U_22
_atom_site_aniso_U_33
_atom_site_aniso_U_23
_atom_site_aniso_U_13
_atom_site_aniso_U_12
Re 0.02777(12) 0.02160(12) 0.02405(11) 0.00023(11) 0.00425(7) -0.00006(11)
Cl 0.0553(9) 0.0416(8) 0.0478(8) 0.0018(7) 0.0100(7) -0.0011(7)
P1 0.0297(7) 0.0328(7) 0.0350(7) -0.0032(7) 0.0021(6) 0.0015(7)
P2 0.0347(8) 0.0265(7) 0.0261(7) -0.0012(6) 0.0063(6) 0.0003(6)
P3 0.0341(8) 0.0296(8) 0.0300(7) -0.0012(6) 0.0085(6) 0.0005(6)
P4 0.0296(7) 0.0300(8) 0.0263(7) 0.0002(6) 0.0032(6) -0.0001(6)
C1 0.030(3) 0.050(4) 0.043(3) -0.012(3) 0.004(3) -0.001(3)
C2 0.040(4) 0.054(4) 0.060(4) 0.000(4) 0.006(3) -0.011(4)
C3 0.075(6) 0.048(5) 0.099(7) 0.012(5) 0.003(5) -0.017(4)
C4 0.062(6) 0.064(5) 0.117(7) -0.009(5) 0.015(5) -0.031(5)
C5 0.028(4) 0.091(7) 0.095(6) -0.031(5) -0.003(4) -0.015(4)
C6 0.039(4) 0.047(5) 0.080(5) -0.003(4) 0.000(4) -0.003(3)
C7 0.035(3) 0.040(4) 0.055(4) -0.009(3) -0.009(3) 0.005(3)
C8 0.041(4) 0.053(4) 0.073(5) -0.016(5) -0.001(3) 0.011(4)
C9 0.047(5) 0.068(6) 0.120(7) -0.034(6) 0.010(5) 0.006(4)
C10 0.069(6) 0.061(6) 0.127(8) -0.023(6) -0.008(6) 0.024(5)
C11 0.099(8) 0.038(5) 0.100(8) 0.006(5) -0.029(6) 0.011(5)
C12 0.061(5) 0.043(4) 0.062(4) 0.001(4) -0.008(4) 0.010(4)
C13 0.047(4) 0.027(3) 0.023(3) -0.003(2) 0.004(3) 0.002(3)
C14 0.051(4) 0.040(4) 0.029(3) 0.000(3) 0.002(3) 0.005(3)
C15 0.071(6) 0.063(5) 0.037(4) -0.004(3) 0.002(4) 0.033(5)
C16 0.118(7) 0.031(4) 0.041(4) 0.003(3) 0.005(4) 0.022(5)
C17 0.110(7) 0.024(4) 0.053(4) 0.003(3) 0.024(4) 0.006(4)
C18 0.069(5) 0.044(4) 0.043(3) -0.005(3) 0.015(3) -0.009(4)
C19 0.032(3) 0.028(3) 0.029(3) 0.002(2) 0.007(2) 0.002(2)
C20 0.041(4) 0.043(4) 0.035(3) 0.000(3) 0.006(3) 0.001(3)
C21 0.039(3) 0.052(4) 0.050(4) -0.001(3) 0.008(3) -0.014(3)
C22 0.049(4) 0.058(4) 0.051(4) 0.004(3) 0.025(3) -0.014(3)
C23 0.060(4) 0.057(4) 0.038(3) 0.003(3) 0.021(3) 0.000(4)
C24 0.051(4) 0.033(3) 0.040(3) -0.007(3) 0.011(3) -0.010(3)
C25 0.037(3) 0.047(4) 0.036(3) 0.003(3) -0.002(3) -0.002(4)
C26 0.048(4) 0.041(4) 0.032(3) -0.007(3) 0.008(3) -0.002(3)
C1' 0.033(3) 0.052(4) 0.040(3) -0.006(3) 0.011(3) -0.007(3)
C2' 0.042(4) 0.067(5) 0.062(4) 0.003(4) 0.019(3) -0.006(4)
C3' 0.054(5) 0.085(7) 0.092(6) 0.012(5) 0.014(4) -0.026(5)
C4' 0.053(5) 0.130(9) 0.091(6) -0.010(6) 0.037(5) -0.031(6)
C5' 0.064(6) 0.130(9) 0.134(8) -0.053(7) 0.058(6) -0.019(6)
C6' 0.059(5) 0.080(6) 0.110(6) -0.034(5) 0.046(5) -0.017(5)
C7' 0.034(3) 0.031(3) 0.035(3) -0.002(3) 0.010(3) 0.005(3)
C8' 0.051(4) 0.044(4) 0.041(4) -0.010(3) 0.006(3) 0.008(3)
C9' 0.063(5) 0.048(4) 0.051(4) -0.016(4) 0.001(3) -0.005(4)
C10' 0.076(5) 0.032(4) 0.077(5) -0.012(4) 0.014(4) -0.003(4)
C11' 0.074(5) 0.036(4) 0.054(4) 0.003(4) 0.011(4) 0.013(4)
C12' 0.048(4) 0.037(4) 0.038(3) -0.007(3) 0.004(3) 0.003(3)
C13' 0.033(3) 0.029(3) 0.035(3) 0.004(3) 0.010(3) -0.001(2)
C14' 0.046(4) 0.055(4) 0.035(3) -0.002(3) 0.001(3) 0.018(3)
C15' 0.071(5) 0.052(4) 0.047(4) -0.013(3) 0.012(4) 0.020(4)
C16' 0.044(4) 0.044(4) 0.055(4) 0.007(3) 0.007(3) 0.014(3)
C17' 0.038(4) 0.066(5) 0.051(4) 0.002(4) -0.012(3) 0.006(4)
C18' 0.044(4) 0.047(4) 0.045(4) -0.005(3) -0.006(3) 0.008(3)
C19' 0.031(3) 0.032(3) 0.027(3) -0.001(3) -0.004(2) -0.002(3)
C20' 0.039(4) 0.038(4) 0.041(3) -0.001(3) 0.001(3) 0.000(3)
C21' 0.060(5) 0.034(4) 0.056(4) 0.005(3) 0.000(3) -0.004(4)
C22' 0.055(5) 0.052(5) 0.064(4) 0.014(4) 0.005(4) -0.019(4)
C23' 0.045(4) 0.055(5) 0.070(4) 0.004(4) 0.020(4) -0.008(4)
C24' 0.041(4) 0.042(4) 0.046(3) 0.000(3) 0.008(3) 0.000(4)
C25' 0.048(4) 0.031(4) 0.032(3) 0.000(3) 0.011(3) 0.001(3)
C26' 0.040(4) 0.042(4) 0.030(3) -0.002(3) 0.003(3) 0.002(3)
O1 0.052(3) 0.045(3) 0.051(3) -0.005(2) 0.005(2) 0.003(2)
C27 0.030(3) 0.045(4) 0.039(4) -0.030(4) 0.001(3) 0.003(3)

loop_
_atom_site_label
_atom_site_type_symbol
_atom_site_fract_x
_atom_site_fract_y
_atom_site_fract_z
_atom_site_U_iso_or_equiv
_atom_site_thermal_displace_type
_atom_site_occupancy
_atom_site_calc_flag
_atom_site_refinement_flags
Re Re 0.634896(4) 0.67973(2) 0.540902(10) 0.02451(8) Uani 1 d .
Cl Cl 0.63611(3) 0.47627(13) 0.60708(8) 0.0481(4) Uani 1 d .
P1 P 0.58999(3) 0.67966(13) 0.46388(7) 0.0330(3) Uani 1 d .
P2 P 0.64621(3) 0.58102(12) 0.42941(7) 0.0290(3) Uani 1 d .
P3 P 0.62025(3) 0.76262(12) 0.65185(7) 0.0309(3) Uani 1 d .
P4 P 0.67980(3) 0.70401(12) 0.62322(7) 0.0289(3) Uani 1 d .
C1 C 0.56366(11) 0.5613(5) 0.4615(3) 0.0411(15) Uani 1 d .
C2 C 0.56952(13) 0.4554(6) 0.5014(4) 0.052(2) Uani 1 d .
C3 C 0.5494(2) 0.3659(7) 0.4972(5) 0.075(2) Uani 1 d .
C4 C 0.5241(2) 0.3789(8) 0.4556(5) 0.081(3) Uani 1 d .
C5 C 0.51802(15) 0.4829(8) 0.4151(5) 0.073(3) Uani 1 d .
C6 C 0.53752(13) 0.5732(7) 0.4182(4) 0.057(2) Uani 1 d .
C7 C 0.56870(11) 0.8157(6) 0.4658(3) 0.0453(15) Uani 1 d .
C8 C 0.55033(13) 0.8216(7) 0.5166(4) 0.057(2) Uani 1 d .
C9 C 0.5356(2) 0.9266(8) 0.5236(6) 0.079(3) Uani 1 d .
C10 C 0.5389(2) 1.0249(9) 0.4811(6) 0.088(3) Uani 1 d .
C11 C 0.5563(2) 1.0210(7) 0.4307(6) 0.084(3) Uani 1 d .
C12 C 0.57189(15) 0.9163(6) 0.4227(4) 0.058(2) Uani 1 d .
C13 C 0.65746(12) 0.4222(5) 0.4289(3) 0.0328(13) Uani 1 d .
C14 C 0.68298(13) 0.3883(6) 0.4138(3) 0.0406(15) Uani 1 d .
C15 C 0.6906(2) 0.2670(7) 0.4157(4) 0.058(2) Uani 1 d .
C16 C 0.6723(2) 0.1779(7) 0.4306(3) 0.064(2) Uani 1 d .
C17 C 0.6469(2) 0.2104(5) 0.4455(4) 0.061(2) Uani 1 d .
C18 C 0.6400(2) 0.3315(6) 0.4452(3) 0.051(2) Uani 1 d .
C19 C 0.66957(10) 0.6566(4) 0.3755(3) 0.0297(12) Uani 1 d .
C20 C 0.68649(12) 0.7514(5) 0.4071(3) 0.0397(14) Uani 1 d .
C21 C 0.70338(12) 0.8127(6) 0.3659(3) 0.0469(15) Uani 1 d .
C22 C 0.70349(13) 0.7792(6) 0.2919(4) 0.051(2) Uani 1 d .
C23 C 0.68766(13) 0.6855(6) 0.2605(3) 0.050(2) Uani 1 d .
C24 C 0.67060(13) 0.6251(5) 0.3015(3) 0.0410(15) Uani 1 d .
C25 C 0.59500(13) 0.6727(6) 0.3647(3) 0.0410(14) Uani 1 d .
C26 C 0.61418(12) 0.5693(6) 0.3579(3) 0.0399(14) Uani 1 d .
C1' C 0.58798(11) 0.7188(5) 0.6828(3) 0.0415(15) Uani 1 d .
C2' C 0.58067(13) 0.5990(7) 0.6814(4) 0.055(2) Uani 1 d .
C3' C 0.5573(2) 0.5614(9) 0.7087(5) 0.077(2) Uani 1 d .
C4' C 0.5413(2) 0.6430(10) 0.7374(5) 0.088(3) Uani 1 d .
C5' C 0.5479(2) 0.7611(11) 0.7383(6) 0.104(3) Uani 1 d .
C6' C 0.5711(2) 0.8014(8) 0.7112(5) 0.079(3) Uani 1 d .
C7' C 0.62070(11) 0.9266(4) 0.6662(3) 0.0329(13) Uani 1 d .
C8' C 0.63072(12) 0.9788(6) 0.7368(3) 0.046(2) Uani 1 d .
C9' C 0.63120(14) 1.1032(6) 0.7461(4) 0.055(2) Uani 1 d .
C10' C 0.62149(15) 1.1761(6) 0.6867(4) 0.061(2) Uani 1 d .
C11' C 0.6113(2) 1.1268(6) 0.6167(4) 0.055(2) Uani 1 d .
C12' C 0.61085(12) 1.0022(5) 0.6067(3) 0.0416(15) Uani 1 d .
C13' C 0.70573(11) 0.5813(5) 0.6409(3) 0.0318(13) Uani 1 d .
C14' C 0.70548(13) 0.4907(6) 0.5883(3) 0.046(2) Uani 1 d .
C15' C 0.72463(15) 0.3994(6) 0.5984(4) 0.056(2) Uani 1 d .
C16' C 0.74485(13) 0.3971(6) 0.6618(4) 0.048(2) Uani 1 d .
C17' C 0.74525(13) 0.4842(6) 0.7153(4) 0.054(2) Uani 1 d .
C18' C 0.72632(12) 0.5776(6) 0.7049(3) 0.047(2) Uani 1 d .
C19' C 0.70135(10) 0.8338(5) 0.6054(3) 0.0310(12) Uani 1 d .
C20' C 0.69130(13) 0.9496(5) 0.6102(3) 0.0401(14) Uani 1 d .
C21' C 0.70659(15) 1.0485(6) 0.5944(4) 0.051(2) Uani 1 d .
C22' C 0.73166(15) 1.0334(7) 0.5736(4) 0.058(2) Uani 1 d .
C23' C 0.74207(14) 0.9201(6) 0.5684(4) 0.055(2) Uani 1 d .
C24' C 0.72714(12) 0.8200(6) 0.5843(3) 0.0433(14) Uani 1 d .
C25' C 0.64538(12) 0.7078(5) 0.7325(3) 0.0362(14) Uani 1 d .
C26' C 0.67434(12) 0.7388(6) 0.7210(3) 0.0376(14) Uani 1 d .
O1 O 0.63988(9) 0.9130(4) 0.4655(2) 0.0501(12) Uani 1 d .
C27 C 0.63811(12) 0.8344(6) 0.4920(3) 0.0389(15) Uani 1 d .
O2 O 0.5000 0.1981(16) 0.7500 0.235(7) Uiso 1 d S
C28 C 0.4807(5) 0.1321(24) 0.7879(15) 0.282(13) Uiso 1 d .
C29 C 0.4657(4) 0.1859(18) 0.8210(12) 0.235(9) Uiso 1 d .
H2 H 0.5885(13) 0.4473(53) 0.5359(32) 0.064(18) Uiso 1 d .
H3 H 0.5544(13) 0.3021(54) 0.5226(35) 0.060(22) Uiso 1 d .
H4 H 0.5108(13) 0.3119(56) 0.4507(35) 0.073(20) Uiso 1 d .
H5 H 0.5020(14) 0.4824(60) 0.3892(36) 0.072(22) Uiso 1 d .
H6 H 0.5349(12) 0.6338(51) 0.3961(32) 0.023(20) Uiso 1 d .
H8 H 0.5488(11) 0.7533(49) 0.5421(28) 0.029(16) Uiso 1 d .
H9 H 0.5238(18) 0.9125(82) 0.5578(48) 0.129(37) Uiso 1 d .
H10 H 0.5272(16) 1.1043(77) 0.4825(43) 0.115(28) Uiso 1 d .
H11 H 0.5600(14) 1.0737(58) 0.4071(36) 0.054(23) Uiso 1 d .
H12 H 0.5865(11) 0.9135(49) 0.3892(29) 0.047(17) Uiso 1 d .
H14 H 0.6949(10) 0.4467(45) 0.4039(25) 0.026(15) Uiso 1 d .
H15 H 0.7072(12) 0.2546(54) 0.4110(31) 0.046(19) Uiso 1 d .
H16 H 0.6784(12) 0.0971(57) 0.4249(30) 0.053(18) Uiso 1 d .
H17 H 0.6393(11) 0.1124(51) 0.4544(28) 0.057(16) Uiso 1 d .
H18 H 0.6235(11) 0.3524(47) 0.4534(28) 0.036(17) Uiso 1 d .
H20 H 0.6862(11) 0.7810(49) 0.4589(32) 0.052(17) Uiso 1 d .
H21 H 0.7157(12) 0.8817(55) 0.3873(31) 0.061(18) Uiso 1 d .
H22 H 0.7140(11) 0.8249(47) 0.2636(31) 0.052(16) Uiso 1 d .
H23 H 0.6870(12) 0.6581(52) 0.2072(35) 0.065(19) Uiso 1 d .
H24 H 0.6602(9) 0.5667(42) 0.2785(25) 0.022(13) Uiso 1 d .
H251 H 0.5777(11) 0.6714(48) 0.3318(30) 0.048(16) Uiso 1 d .
H252 H 0.6039(10) 0.7409(44) 0.3533(25) 0.021(13) Uiso 1 d .
H261 H 0.6191(10) 0.5596(45) 0.3080(29) 0.039(15) Uiso 1 d .
H262 H 0.6060(9) 0.4968(45) 0.3680(25) 0.026(14) Uiso 1 d .
H2' H 0.5926(12) 0.5344(54) 0.6583(31) 0.064(19) Uiso 1 d .
H3' H 0.5516(14) 0.4847(64) 0.7042(37) 0.071(24) Uiso 1 d .
H4' H 0.5259(14) 0.6152(60) 0.7562(35) 0.073(21) Uiso 1 d .
H5' H 0.5336(17) 0.8272(70) 0.7435(45) 0.115(29) Uiso 1 d .
H6' H 0.5745(17) 0.8841(76) 0.7139(45) 0.116(33) Uiso 1 d .
H8' H 0.6383(12) 0.9230(53) 0.7818(32) 0.058(18) Uiso 1 d .
H9' H 0.6425(12) 1.1387(52) 0.7947(34) 0.062(18) Uiso 1 d .
H10' H 0.6212(10) 1.2605(51) 0.6886(29) 0.039(15) Uiso 1 d .
H11' H 0.6038(12) 1.1706(54) 0.5795(34) 0.058(20) Uiso 1 d .
H12' H 0.6024(10) 0.9708(44) 0.5586(27) 0.036(14) Uiso 1 d .
H14' H 0.6907(10) 0.4959(45) 0.5474(28) 0.038(15) Uiso 1 d .
H15' H 0.7228(13) 0.3323(57) 0.5621(36) 0.072(21) Uiso 1 d .
H16' H 0.7574(12) 0.3245(53) 0.6749(32) 0.062(18) Uiso 1 d .
H17' H 0.7577(12) 0.4888(54) 0.7536(32) 0.052(19) Uiso 1 d .
H18' H 0.7255(13) 0.6361(57) 0.7405(35) 0.067(21) Uiso 1 d .
H20' H 0.6738(9) 0.9623(39) 0.6218(23) 0.017(12) Uiso 1 d .
H21' H 0.6990(11) 1.1188(50) 0.5987(28) 0.032(16) Uiso 1 d .
H22' H 0.7433(12) 1.1018(56) 0.5670(31) 0.060(18) Uiso 1 d .
H23' H 0.7608(12) 0.9075(50) 0.5556(30) 0.059(18) Uiso 1 d .
H24' H 0.7343(11) 0.7464(52) 0.5830(30) 0.041(17) Uiso 1 d .
H25' H 0.6436(9) 0.6227(45) 0.7335(24) 0.026(13) Uiso 1 d .
H25" H 0.6414(8) 0.7420(37) 0.7828(23) 0.013(11) Uiso 1 d .
H26' H 0.6876(10) 0.6932(44) 0.7577(28) 0.036(14) Uiso 1 d .
H26" H 0.6777(8) 0.8176(41) 0.7281(23) 0.014(11) Uiso 1 d .

loop_
_atom_type_symbol
_atom_type_description
_atom_type_scat_dispersion_real
_atom_type_scat_dispersion_imag
_atom_type_scat_source
C C 0.0033 0.0016 'International Tables Vol C Tables 4.2.6.8 and 6.1.1.4'
H H 0.0000 0.0000 'International Tables Vol C Tables 4.2.6.8 and 6.1.1.4'
O O 0.0106 0.0060 'International Tables Vol C Tables 4.2.6.8 and 6.1.1.4'
P P 0.1023 0.0942 'International Tables Vol C Tables 4.2.6.8 and 6.1.1.4'
Cl Cl 0.1484 0.1585 'International Tables Vol C Tables 4.2.6.8 and 6.1.1.4'
Re Re -1.0185 7.2310 'International Tables Vol C Tables 4.2.6.8 and 6.1.1.4'

loop_
_geom_angle_atom_site_label_1
_geom_angle_atom_site_label_2
_geom_angle_atom_site_label_3
_geom_angle
_geom_angle_site_symmetry_3
C27 Re P1 83.0(2) .
C27 Re P3 95.6(2) .
P1 Re P3 95.67(5) .
C27 Re P2 88.5(2) .
P1 Re P2 81.07(5) .
P3 Re P2 174.37(5) .
C27 Re P4 92.3(2) .
P1 Re P4 173.38(5) .
P3 Re P4 80.07(5) .
P2 Re P4 103.57(5) .
C27 Re Cl 174.1(2) .
P1 Re Cl 102.33(5) .
P3 Re Cl 86.35(5) .
P2 Re Cl 89.85(5) .
P4 Re Cl 82.55(5) .
C7 P1 C1 100.6(3) .
C7 P1 C25 103.1(3) .
C1 P1 C25 99.3(3) .
C7 P1 Re 117.4(2) .
C1 P1 Re 126.0(2) .
C25 P1 Re 107.0(2) .
C19 P2 C13 102.5(2) .
C19 P2 C26 101.6(3) .
C13 P2 C26 98.5(3) .
C19 P2 Re 119.1(2) .
C13 P2 Re 123.0(2) .
C26 P2 Re 108.2(2) .
C25' P3 C7' 103.1(3) .
C25' P3 C1' 99.8(3) .
C7' P3 C1' 102.1(3) .
C25' P3 Re 105.6(2) .
C7' P3 Re 119.6(2) .
C1' P3 Re 123.3(2) .
C19' P4 C13' 101.7(3) .
C19' P4 C26' 100.7(3) .
C13' P4 C26' 101.5(3) .
C19' P4 Re 117.7(2) .
C13' P4 Re 122.9(2) .
C26' P4 Re 109.2(2) .
C2 C1 C6 117.5(6) .
C2 C1 P1 120.9(5) .
C6 C1 P1 121.6(5) .
C1 C2 C3 119.7(7) .
C4 C3 C2 122.2(9) .
C3 C4 C5 118.9(8) .
C4 C5 C6 120.3(8) .
C5 C6 C1 121.4(8) .
C12 C7 C8 118.7(7) .
C12 C7 P1 121.9(5) .
C8 C7 P1 119.2(6) .
C9 C8 C7 120.5(9) .
C10 C9 C8 120.3(10) .
C11 C10 C9 120.3(9) .
C10 C11 C12 121.0(10) .
C7 C12 C11 119.2(9) .
C14 C13 C18 117.5(6) .
C14 C13 P2 122.9(5) .
C18 C13 P2 119.6(5) .
C13 C14 C15 120.5(7) .
C16 C15 C14 120.5(8) .
C17 C16 C15 119.5(7) .
C16 C17 C18 119.0(8) .
C13 C18 C17 123.0(8) .
C24 C19 C20 117.4(5) .
C24 C19 P2 121.7(4) .
C20 C19 P2 120.9(4) .
C21 C20 C19 121.5(6) .
C22 C21 C20 119.3(6) .
C23 C22 C21 120.3(6) .
C22 C23 C24 120.4(6) .
C23 C24 C19 121.2(6) .
C26 C25 P1 107.6(4) .
C25 C26 P2 111.0(4) .
C2' C1' C6' 118.2(7) .
C2' C1' P3 119.1(5) .
C6' C1' P3 122.6(5) .
C1' C2' C3' 120.8(8) .
C4' C3' C2' 120.4(9) .
C5' C4' C3' 119.6(9) .
C4' C5' C6' 121.2(9) .
C5' C6' C1' 119.7(9) .
C12' C7' C8' 118.1(5) .
C12' C7' P3 119.9(4) .
C8' C7' P3 121.9(5) .
C9' C8' C7' 120.9(6) .
C10' C9' C8' 120.0(7) .
C9' C10' C11' 120.1(7) .
C10' C11' C12' 120.4(7) .
C7' C12' C11' 120.4(6) .
C14' C13' C18' 117.5(6) .
C14' C13' P4 119.7(4) .
C18' C13' P4 122.8(4) .
C15' C14' C13' 121.6(6) .
C14' C15' C16' 120.1(6) .
C17' C16' C15' 119.4(6) .
C16' C17' C18' 120.7(6) .
C17' C18' C13' 120.6(6) .
C20' C19' C24' 118.0(6) .
C20' C19' P4 119.3(4) .
C24' C19' P4 122.6(5) .
C19' C20' C21' 120.5(6) .
C22' C21' C20' 120.6(7) .
C21' C22' C23' 120.0(7) .
C22' C23' C24' 120.2(7) .
C23' C24' C19' 120.5(7) .
C26' C25' P3 109.6(4) .
C25' C26' P4 112.2(4) .
O1 C27 Re 178.4(6) .
C28 O2 C28 119.9(28) 2_656
C29 C28 O2 119.8(26) .

loop_
_geom_bond_atom_site_label_1
_geom_bond_atom_site_label_2
_geom_bond_distance
_geom_bond_site_symmetry_2
Re C27 1.944(8) .
Re P1 2.387(2) .
Re P3 2.4167(15) .
Re P2 2.4307(14) .
Re P4 2.443(2) .
Re Cl 2.542(2) .
P1 C7 1.837(6) .
P1 C1 1.836(6) .
P1 C25 1.843(6) .
P2 C19 1.829(5) .
P2 C13 1.843(5) .
P2 C26 1.851(6) .
P3 C25' 1.832(6) .
P3 C7' 1.833(6) .
P3 C1' 1.836(6) .
P4 C19' 1.845(6) .
P4 C13' 1.850(6) .
P4 C26' 1.863(6) .
C1 C2 1.377(9) .
C1 C6 1.385(9) .
C2 C3 1.393(10) .
C3 C4 1.337(11) .
C4 C5 1.366(12) .
C5 C6 1.379(10) .
C7 C12 1.381(9) .
C7 C8 1.394(9) .
C8 C9 1.387(10) .
C9 C10 1.356(13) .
C10 C11 1.350(14) .
C11 C12 1.412(11) .
C13 C14 1.381(8) .
C13 C18 1.384(8) .
C14 C15 1.392(10) .
C15 C16 1.393(11) .
C16 C17 1.369(11) .
C17 C18 1.382(9) .
C19 C24 1.385(8) .
C19 C20 1.395(8) .
C20 C21 1.383(8) .
C21 C22 1.382(9) .
C22 C23 1.358(9) .
C23 C24 1.382(8) .
C25 C26 1.502(9) .
C1' C2' 1.372(9) .
C1' C6' 1.389(9) .
C2' C3' 1.389(10) .
C3' C4' 1.358(12) .
C4' C5' 1.346(14) .
C5' C6' 1.390(11) .
C7' C12' 1.377(8) .
C7' C8' 1.402(8) .
C8' C9' 1.386(9) .
C9' C10' 1.357(10) .
C10' C11' 1.380(10) .
C11' C12' 1.390(9) .
C13' C14' 1.377(8) .
C13' C18' 1.391(8) .
C14' C15' 1.370(9) .
C15' C16' 1.372(9) .
C16' C17' 1.359(9) .
C17' C18' 1.380(9) .
C19' C20' 1.382(8) .
C19' C24' 1.393(8) .
C20' C21' 1.385(9) .
C21' C22' 1.359(10) .
C22' C23' 1.364(10) .
C23' C24' 1.386(9) .
C25' C26' 1.512(8) .
O1 C27 1.003(7) .
O2 C28 1.46(2) .
O2 C28 1.46(2) 2_656
C28 C29 1.18(3) .
